data_4106964
loop_
_publ_author_name
'Tania Lasanta'
'M. Elena Olmos'
'Antonio Laguna'
'Jos\'e M. L\'opez-de-Luzuriaga'
'Pan\<ce Naumov'

_publ_section_title
;
 Making the Golden Connection: Reversible Mechanochemical and Vapochemical
 Switching of Luminescence from Bimetallic Gold-Silver Clusters Associated
 through Aurophilic Interactions
;
_journal_name_full 'Journal of the American Chemical Society'
_journal_page_first 16358
_journal_page_last 16361
_journal_paper_doi 10.1021/ja206845s
_journal_volume 133
_journal_year 2011
_chemical_compound_source 'synthesis as described'
_chemical_formula_moiety 'C58 H76 Ag2 Au2 Cl2 F16 I4 N2 O8.50'
_chemical_formula_sum 'C58 H76 Ag2 Au2 Cl2 F16 I4 N2 O8.5'
_chemical_formula_weight 2429.38
_chemical_name_common 'TLC 124 (thf/hx)'
_chemical_name_systematic
;
 ?
;
_space_group_IT_number 2
_symmetry_cell_setting triclinic
_symmetry_Int_Tables_number 2
_symmetry_space_group_name_Hall '-P 1'
_symmetry_space_group_name_H-M 'P -1'
_atom_sites_solution_hydrogens geom
_atom_sites_solution_primary direct
_atom_sites_solution_secondary difmap
_audit_conform_dict_location ftp://ftp.iucr.org/pub/cif_core.dic
_audit_conform_dict_name cif_core.dic
_audit_conform_dict_version 2.4
_audit_creation_date 2011-07-07T19:05:38-00:00
_audit_creation_method 'WinGX routine CIF_UPDATE'
_cell_angle_alpha 82.6740(10)
_cell_angle_beta 84.7830(10)
_cell_angle_gamma 61.2300(10)
_cell_formula_units_Z 4
_cell_length_a 16.6596(4)
_cell_length_b 16.7480(5)
_cell_length_c 30.2716(7)
_cell_measurement_reflns_used 31278
_cell_measurement_temperature 120(2)
_cell_measurement_theta_max 27.46
_cell_measurement_theta_min 0.68
_cell_measurement_wavelength 0.71073
_cell_volume 7338.9(3)
_computing_cell_refinement 'HKL Scalepack (Otwinowski & Minor 1997)'
_computing_data_collection 'Collect (Bruker AXS BV, 1997-2004)'
_computing_data_reduction 'HKL Denzo and Scalepack (Otwinowski & Minor 1997)'
_computing_molecular_graphics 'Ortep-3 for Windows (Farrugia, 1997)'
_computing_publication_material 'WinGX publication routines (Farrugia, 1999)'
_computing_structure_refinement 'SHELXL-97 (Sheldrick, 2008)'
_computing_structure_solution 'SHELXS-86 (Sheldrick, 1986)'
_diffrn_ambient_temperature 120(2)
_diffrn_detector 'CCD plate'
_diffrn_detector_area_resol_mean 9
_diffrn_measured_fraction_theta_full 0.989
_diffrn_measured_fraction_theta_max 0.989
_diffrn_measurement_device '95mm CCD camera on \k-goniostat'
_diffrn_measurement_device_type KappaCCD
_diffrn_measurement_method 'CCD rotation images, thick slices'
_diffrn_orient_matrix_type 'by Bruker AXS Collect from scalepack cell'
_diffrn_orient_matrix_UB_11 0.639148E-1
_diffrn_orient_matrix_UB_12 -0.430325E-1
_diffrn_orient_matrix_UB_13 0.94965E-2
_diffrn_orient_matrix_UB_21 -0.226875E-1
_diffrn_orient_matrix_UB_22 -0.1103E-3
_diffrn_orient_matrix_UB_23 0.317363E-1
_diffrn_orient_matrix_UB_31 -0.97398E-2
_diffrn_orient_matrix_UB_32 -0.532088E-1
_diffrn_orient_matrix_UB_33 -0.36343E-2
_diffrn_radiation_monochromator graphite
_diffrn_radiation_probe x-ray
_diffrn_radiation_type MoK\a
_diffrn_radiation_wavelength 0.71073
_diffrn_reflns_av_R_equivalents 0.0783
_diffrn_reflns_av_unetI/netI 0.0567
_diffrn_reflns_limit_h_max 21
_diffrn_reflns_limit_h_min -20
_diffrn_reflns_limit_k_max 21
_diffrn_reflns_limit_k_min -18
_diffrn_reflns_limit_l_max 39
_diffrn_reflns_limit_l_min -38
_diffrn_reflns_number 114109
_diffrn_reflns_theta_full 27.46
_diffrn_reflns_theta_max 27.46
_diffrn_reflns_theta_min 0.68
_diffrn_source 'Enraf Nonius FR590'
_exptl_absorpt_coefficient_mu 6.358
_exptl_absorpt_correction_T_max 0.3304
_exptl_absorpt_correction_T_min 0.1153
_exptl_absorpt_correction_type multi-scan
_exptl_absorpt_process_details Scalepack
_exptl_crystal_colour colorless
_exptl_crystal_density_diffrn 2.199
_exptl_crystal_description block
_exptl_crystal_F_000 4592
_exptl_crystal_size_max 0.3
_exptl_crystal_size_mid 0.2
_exptl_crystal_size_min 0.1
_refine_diff_density_max 5.323
_refine_diff_density_min -5.297
_refine_diff_density_rms 0.438
_refine_ls_extinction_method none
_refine_ls_goodness_of_fit_ref 1.058
_refine_ls_hydrogen_treatment riding
_refine_ls_matrix_type full
_refine_ls_number_parameters 1718
_refine_ls_number_reflns 33207
_refine_ls_number_restraints 20
_refine_ls_restrained_S_all 1.059
_refine_ls_R_factor_all 0.1038
_refine_ls_R_factor_gt 0.0672
_refine_ls_shift/su_max 7.91
_refine_ls_shift/su_mean 0.086
_refine_ls_structure_factor_coef Fsqd
_refine_ls_weighting_details 'calc w=1/[\s^2^(Fo^2^)+(0.1389P)^2^+131.7932P] where P=(Fo^2^+2Fc^2^)/3'
_refine_ls_weighting_scheme calc
_refine_ls_wR_factor_gt 0.1863
_refine_ls_wR_factor_ref 0.2381
_reflns_number_gt 24454
_reflns_number_total 33207
_reflns_threshold_expression >2\s(I)
_cod_data_source_file ja206845s_si_002_2.cif
_cod_data_source_block t68
_cod_original_formula_sum 'C58 H76 Ag2 Au2 Cl2 F16 I4 N2 O8.50'
_cod_database_code 4106964

loop_
_symmetry_equiv_pos_as_xyz
'x, y, z'
'-x, -y, -z'

loop_
_atom_site_label
_atom_site_type_symbol
_atom_site_fract_x
_atom_site_fract_y
_atom_site_fract_z
_atom_site_U_iso_or_equiv
_atom_site_adp_type
_atom_site_occupancy
_atom_site_symmetry_multiplicity
_atom_site_calc_flag
_atom_site_refinement_flags
Au1 Au 0.91970(3) 0.47107(3) 0.928628(16) 0.02345(12) Uani 1 1 d .
Au2 Au 0.84666(3) 0.56975(4) 0.798684(16) 0.02578(12) Uani 1 1 d .
Ag1 Ag 0.78604(7) 0.63097(7) 0.88131(3) 0.0262(2) Uani 1 1 d .
Ag2 Ag 0.98919(7) 0.54184(7) 0.85592(3) 0.0275(2) Uani 1 1 d .
Au3 Au 0.86155(3) 0.60724(3) 0.698855(15) 0.02227(12) Uani 1 1 d .
Au4 Au 0.88376(5) 0.55337(4) 0.570730(18) 0.04028(16) Uani 1 1 d .
Ag3 Ag 1.00375(8) 0.48830(7) 0.64121(4) 0.0378(3) Uani 1 1 d .
Ag4 Ag 0.88071(7) 0.69144(7) 0.61699(3) 0.0261(2) Uani 1 1 d .
C1 C 0.9921(9) 0.5378(9) 0.9404(4) 0.025(3) Uani 1 1 d .
C2 C 0.9546(9) 0.6301(9) 0.9499(4) 0.024(3) Uani 1 1 d .
C3 C 1.0102(11) 0.6624(10) 0.9631(5) 0.034(3) Uani 1 1 d .
C4 C 1.1036(11) 0.6055(12) 0.9656(5) 0.039(4) Uani 1 1 d .
C5 C 1.1423(9) 0.5163(11) 0.9571(5) 0.037(3) Uani 1 1 d .
C6 C 1.0865(9) 0.4848(10) 0.9454(4) 0.030(3) Uani 1 1 d .
I1 I 0.81347(6) 0.72182(6) 0.94542(3) 0.02950(19) Uani 1 1 d .
F2 F 0.9739(7) 0.7502(6) 0.9729(3) 0.046(2) Uani 1 1 d .
F3 F 1.1568(7) 0.6415(8) 0.9764(3) 0.053(3) Uani 1 1 d .
F4 F 1.2304(6) 0.4644(7) 0.9615(3) 0.047(2) Uani 1 1 d .
F5 F 1.1270(5) 0.3954(6) 0.9376(3) 0.041(2) Uani 1 1 d .
C7 C 0.8544(9) 0.3946(8) 0.9213(4) 0.024(3) Uani 1 1 d .
C8 C 0.7624(9) 0.4257(10) 0.9185(5) 0.028(3) Uani 1 1 d .
C9 C 0.7279(11) 0.3670(12) 0.9154(5) 0.039(4) Uani 1 1 d .
C10 C 0.7860(13) 0.2738(13) 0.9160(5) 0.047(4) Uani 1 1 d .
C11 C 0.8763(13) 0.2421(11) 0.9188(5) 0.045(4) Uani 1 1 d .
C12 C 0.9098(10) 0.3010(9) 0.9215(5) 0.030(3) Uani 1 1 d .
I6 I 0.66583(6) 0.56538(7) 0.91756(3) 0.0365(2) Uani 1 1 d .
F7 F 0.6374(7) 0.3969(8) 0.9129(4) 0.059(3) Uani 1 1 d .
F8 F 0.7507(9) 0.2164(8) 0.9127(4) 0.066(3) Uani 1 1 d .
F9 F 0.9343(9) 0.1512(7) 0.9201(4) 0.069(3) Uani 1 1 d .
F10 F 1.0024(6) 0.2655(6) 0.9237(3) 0.047(2) Uani 1 1 d .
C13 C 0.7755(9) 0.7107(10) 0.8039(4) 0.029(3) Uani 1 1 d .
C14 C 0.8128(8) 0.7684(9) 0.8081(4) 0.024(3) Uani 1 1 d .
C15 C 0.7608(10) 0.8609(10) 0.8080(5) 0.033(3) Uani 1 1 d .
C16 C 0.6650(11) 0.9006(10) 0.8027(5) 0.042(4) Uani 1 1 d .
C17 C 0.6288(10) 0.8462(11) 0.7989(5) 0.035(3) Uani 1 1 d .
C18 C 0.6818(9) 0.7552(11) 0.7989(4) 0.031(3) Uani 1 1 d .
I11 I 0.95557(6) 0.71588(6) 0.81570(3) 0.0336(2) Uani 1 1 d .
F12 F 0.7974(6) 0.9157(6) 0.8131(4) 0.049(2) Uani 1 1 d .
F13 F 0.6151(7) 0.9926(6) 0.8030(4) 0.054(3) Uani 1 1 d .
F14 F 0.5378(6) 0.8841(7) 0.7948(3) 0.044(2) Uani 1 1 d .
F15 F 0.6387(5) 0.7043(6) 0.7959(3) 0.0363(19) Uani 1 1 d .
C19 C 0.8983(11) 0.4291(9) 0.8022(4) 0.033(3) Uani 1 1 d .
C20 C 0.9881(14) 0.3606(11) 0.8064(5) 0.047(4) Uani 1 1 d .
C21 C 1.0112(17) 0.2683(12) 0.8105(6) 0.063(6) Uani 1 1 d .
C22 C 0.945(2) 0.2449(13) 0.8113(6) 0.070(7) Uani 1 1 d .
C23 C 0.8603(18) 0.3051(16) 0.8071(6) 0.059(6) Uani 1 1 d .
C24 C 0.8385(15) 0.3965(12) 0.8041(5) 0.049(4) Uani 1 1 d .
I16 I 1.09653(8) 0.39120(9) 0.80674(4) 0.0572(3) Uani 1 1 d .
F17 F 1.1002(12) 0.2033(8) 0.8155(4) 0.096(5) Uani 1 1 d .
F18 F 0.9651(16) 0.1542(9) 0.8157(4) 0.127(8) Uani 1 1 d .
F19 F 0.7910(14) 0.2845(11) 0.8077(4) 0.103(6) Uani 1 1 d .
F20 F 0.7469(9) 0.4602(9) 0.8003(3) 0.060(3) Uani 1 1 d .
C25 C 0.9196(12) 0.6943(11) 0.6951(4) 0.038(4) Uani 1 1 d .
C26 C 1.0110(15) 0.6726(14) 0.6916(6) 0.056(5) Uani 1 1 d .
C27 C 1.038(2) 0.739(3) 0.6939(8) 0.113(14) Uani 1 1 d .
C28 C 0.952(5) 0.834(3) 0.7010(11) 0.18(3) Uani 1 1 d .
C29 C 0.872(4) 0.854(3) 0.7012(11) 0.13(2) Uani 1 1 d .
C30 C 0.854(2) 0.7875(13) 0.7001(5) 0.071(8) Uani 1 1 d .
I21 I 1.11472(8) 0.53527(13) 0.68397(5) 0.0783(5) Uani 1 1 d .
F22 F 1.1337(16) 0.7070(17) 0.6894(6) 0.160(11) Uani 1 1 d .
F23 F 1.009(3) 0.8845(17) 0.7000(7) 0.245(19) Uani 1 1 d .
F24 F 0.826(2) 0.9375(9) 0.7062(5) 0.169(12) Uani 1 1 d .
F25 F 0.7677(12) 0.8162(7) 0.7025(4) 0.082(5) Uani 1 1 d .
C31 C 0.7885(10) 0.5366(11) 0.6984(4) 0.031(3) Uani 1 1 d .
C32 C 0.8203(14) 0.4444(14) 0.6936(5) 0.050(5) Uani 1 1 d .
C33 C 0.765(2) 0.4043(19) 0.6939(6) 0.084(9) Uani 1 1 d .
C34 C 0.664(2) 0.473(3) 0.6986(7) 0.121(16) Uani 1 1 d .
C35 C 0.636(2) 0.560(3) 0.7004(8) 0.096(11) Uani 1 1 d .
C36 C 0.6931(11) 0.5922(17) 0.7006(5) 0.054(5) Uani 1 1 d .
I26 I 0.96384(10) 0.35378(7) 0.68530(3) 0.0496(3) Uani 1 1 d .
F27 F 0.8013(13) 0.3140(12) 0.6906(4) 0.102(6) Uani 1 1 d .
F28 F 0.6172(15) 0.4216(18) 0.6988(5) 0.156(10) Uani 1 1 d .
F29 F 0.5458(9) 0.6046(16) 0.7030(5) 0.128(8) Uani 1 1 d .
F30 F 0.6555(7) 0.6795(9) 0.7029(3) 0.064(3) Uani 1 1 d .
C37 C 1.0241(12) 0.4944(10) 0.5567(5) 0.038(3) Uani 1 1 d .
C38 C 1.0758(10) 0.5417(11) 0.5486(5) 0.037(3) Uani 1 1 d .
C39 C 1.1672(12) 0.4959(13) 0.5358(5) 0.051(5) Uani 1 1 d .
C40 C 1.2038(14) 0.3991(14) 0.5321(5) 0.071(8) Uani 1 1 d .
C41 C 1.1542(15) 0.3558(12) 0.5388(6) 0.052(5) Uani 1 1 d .
C42 C 1.0721(18) 0.4022(11) 0.5513(5) 0.063(6) Uani 1 1 d .
I31 I 1.01606(6) 0.68462(6) 0.55267(3) 0.0317(2) Uani 1 1 d .
F32 F 1.2158(7) 0.5409(9) 0.5271(3) 0.065(3) Uani 1 1 d .
F33 F 1.2967(10) 0.3609(10) 0.5203(4) 0.106(6) Uani 1 1 d .
F34 F 1.1979(14) 0.2696(8) 0.5332(4) 0.123(8) Uani 1 1 d .
F35 F 1.0282(13) 0.3528(7) 0.5585(4) 0.097(6) Uani 1 1 d .
C43 C 0.7425(17) 0.6013(19) 0.5825(5) 0.067(7) Uani 1 1 d .
C44 C 0.6757(14) 0.6901(19) 0.5873(6) 0.068(7) Uani 1 1 d .
C45 C 0.5850(19) 0.708(3) 0.5943(7) 0.095(11) Uani 1 1 d .
C46 C 0.564(3) 0.637(4) 0.5959(12) 0.14(2) Uani 1 1 d .
C47 C 0.626(3) 0.554(3) 0.5935(9) 0.122(18) Uani 1 1 d .
C48 C 0.725(3) 0.523(3) 0.5850(7) 0.110(15) Uani 1 1 d .
I36 I 0.70436(7) 0.79829(9) 0.58359(4) 0.0555(3) Uani 1 1 d .
F37 F 0.5191(11) 0.793(2) 0.5974(6) 0.162(12) Uani 1 1 d .
F38 F 0.4711(13) 0.663(2) 0.6044(6) 0.181(13) Uani 1 1 d .
F39 F 0.6048(18) 0.486(2) 0.5964(5) 0.184(13) Uani 1 1 d .
F40 F 0.7813(19) 0.4417(16) 0.5827(6) 0.129(10) Uani 1 1 d .
N1 N 0.5681(7) 0.7934(7) 0.0877(4) 0.025(2) Uani 1 1 d .
C49 C 0.4908(10) 0.8819(10) 0.0655(5) 0.037(3) Uani 1 1 d .
H49A H 0.4937 0.9335 0.0751 0.044 Uiso 1 1 calc R
H49B H 0.5027 0.8828 0.0335 0.044 Uiso 1 1 calc R
C50 C 0.3942(9) 0.8959(10) 0.0748(5) 0.034(3) Uani 1 1 d .
H50A H 0.3893 0.846 0.0645 0.041 Uiso 1 1 calc R
H50B H 0.3807 0.8956 0.1066 0.041 Uiso 1 1 calc R
C51 C 0.3274(10) 0.9834(11) 0.0521(6) 0.042(4) Uani 1 1 d .
H51A H 0.3371 1.0321 0.0604 0.051 Uiso 1 1 calc R
H51B H 0.3384 0.9811 0.0202 0.051 Uiso 1 1 calc R
C52 C 0.2317(11) 1.0054(11) 0.0628(7) 0.050(4) Uani 1 1 d .
H52A H 0.2185 0.9635 0.0501 0.075 Uiso 1 1 calc R
H52B H 0.1919 1.0668 0.0507 0.075 Uiso 1 1 calc R
H52C H 0.222 1.0003 0.0945 0.075 Uiso 1 1 calc R
C53 C 0.5584(10) 0.7121(9) 0.0790(5) 0.037(3) Uani 1 1 d .
H53A H 0.5028 0.7166 0.0943 0.044 Uiso 1 1 calc R
H53B H 0.6094 0.6573 0.0921 0.044 Uiso 1 1 calc R
C54 C 0.5550(10) 0.6999(10) 0.0300(5) 0.035(3) Uani 1 1 d .
H54A H 0.5189 0.7594 0.014 0.042 Uiso 1 1 calc R
H54B H 0.6166 0.6739 0.0168 0.042 Uiso 1 1 calc R
C55 C 0.5135(11) 0.6377(11) 0.0245(6) 0.042(4) Uani 1 1 d .
H55A H 0.4532 0.6623 0.0391 0.05 Uiso 1 1 calc R
H55B H 0.5055 0.639 -0.007 0.05 Uiso 1 1 calc R
C56 C 0.5694(13) 0.5404(12) 0.0429(7) 0.053(4) Uani 1 1 d .
H56A H 0.6309 0.517 0.0307 0.08 Uiso 1 1 calc R
H56B H 0.5431 0.5044 0.035 0.08 Uiso 1 1 calc R
H56C H 0.57 0.5373 0.0747 0.08 Uiso 1 1 calc R
C57 C 0.6599(9) 0.7827(9) 0.0685(5) 0.027(3) Uani 1 1 d .
H57A H 0.6597 0.7852 0.0363 0.032 Uiso 1 1 calc R
H57B H 0.7076 0.7226 0.0791 0.032 Uiso 1 1 calc R
C58 C 0.6845(9) 0.8551(10) 0.0802(5) 0.034(3) Uani 1 1 d .
H58A H 0.6347 0.9158 0.0724 0.04 Uiso 1 1 calc R
H58B H 0.6924 0.8483 0.1121 0.04 Uiso 1 1 calc R
C59 C 0.7718(10) 0.8448(11) 0.0556(5) 0.038(3) Uani 1 1 d .
H59A H 0.8211 0.784 0.0637 0.045 Uiso 1 1 calc R
H59B H 0.7636 0.8503 0.0239 0.045 Uiso 1 1 calc R
C60 C 0.7997(10) 0.9143(10) 0.0651(6) 0.038(3) Uani 1 1 d .
H60A H 0.7503 0.9749 0.0584 0.057 Uiso 1 1 calc R
H60B H 0.8527 0.9067 0.0468 0.057 Uiso 1 1 calc R
H60C H 0.8139 0.9055 0.0959 0.057 Uiso 1 1 calc R
C61 C 0.5621(9) 0.7981(11) 0.1380(5) 0.034(3) Uani 1 1 d .
H61A H 0.5656 0.8521 0.1435 0.041 Uiso 1 1 calc R
H61B H 0.5022 0.8064 0.149 0.041 Uiso 1 1 calc R
C62 C 0.6323(11) 0.7184(12) 0.1646(6) 0.048(4) Uani 1 1 d .
H62A H 0.6926 0.7082 0.1534 0.057 Uiso 1 1 calc R
H62B H 0.6273 0.6644 0.1607 0.057 Uiso 1 1 calc R
C63 C 0.6235(11) 0.7306(14) 0.2131(6) 0.056(5) Uani 1 1 d .
H63A H 0.669 0.6756 0.2292 0.067 Uiso 1 1 calc R
H63B H 0.5633 0.7411 0.2247 0.067 Uiso 1 1 calc R
C64 C 0.637(2) 0.809(2) 0.2196(12) 0.126(13) Uani 1 1 d .
H64A H 0.685 0.8093 0.1997 0.188 Uiso 1 1 calc R
H64B H 0.6529 0.8044 0.2498 0.188 Uiso 1 1 calc R
H64C H 0.581 0.865 0.2135 0.188 Uiso 1 1 calc R
N2 N 0.5544(11) 0.1797(9) 0.6514(4) 0.047(4) Uani 1 1 d .
C65 C 0.4787(11) 0.2761(10) 0.6569(5) 0.037(3) Uani 1 1 d .
H65A H 0.4256 0.2864 0.6414 0.045 Uiso 1 1 calc R
H65B H 0.4614 0.2813 0.6883 0.045 Uiso 1 1 calc R
C66 C 0.5037(12) 0.3503(11) 0.6397(6) 0.047(4) Uani 1 1 d .
H66A H 0.5196 0.3469 0.6081 0.056 Uiso 1 1 calc R
H66B H 0.5569 0.3408 0.6549 0.056 Uiso 1 1 calc R
C67 C 0.4239(13) 0.4457(11) 0.6472(7) 0.057(5) Uani 1 1 d .
H67A H 0.438 0.4948 0.6364 0.068 Uiso 1 1 calc R
H67B H 0.4012 0.4512 0.6779 0.068 Uiso 1 1 calc R
C68 C 0.334(3) 0.434(8) 0.604(4) 1.0(2) Uani 1 1 d .
H68A H 0.3016 0.4902 0.5857 1.458 Uiso 1 1 calc R
H68B H 0.2907 0.4196 0.6217 1.458 Uiso 1 1 calc R
H68C H 0.3696 0.3853 0.5851 1.458 Uiso 1 1 calc R
C69 C 0.6424(12) 0.1566(13) 0.6729(7) 0.061(6) Uani 1 1 d .
H69A H 0.6657 0.1969 0.6587 0.073 Uiso 1 1 calc R
H69B H 0.6875 0.0944 0.6678 0.073 Uiso 1 1 calc R
C70 C 0.6310(11) 0.1652(13) 0.7232(7) 0.055(5) Uani 1 1 d .
H70A H 0.5837 0.226 0.7292 0.066 Uiso 1 1 calc R
H70B H 0.6137 0.1209 0.7384 0.066 Uiso 1 1 calc R
C71 C 0.7224(14) 0.1474(13) 0.7390(11) 0.090(10) Uani 1 1 d .
H71A H 0.7368 0.195 0.7257 0.108 Uiso 1 1 calc R
H71B H 0.7706 0.089 0.7304 0.108 Uiso 1 1 calc R
C72 C 0.715(2) 0.1464(18) 0.7946(11) 0.113(13) Uani 1 1 d .
H72A H 0.6717 0.2062 0.8028 0.17 Uiso 1 1 calc R
H72B H 0.7741 0.1294 0.8056 0.17 Uiso 1 1 calc R
H72C H 0.6954 0.103 0.8074 0.17 Uiso 1 1 calc R
C73 C 0.5144(14) 0.1181(10) 0.6708(5) 0.047(4) Uani 1 1 d .
H73A H 0.4581 0.1369 0.6558 0.056 Uiso 1 1 calc R
H73B H 0.4982 0.1281 0.7019 0.056 Uiso 1 1 calc R
C74 C 0.576(2) 0.0147(13) 0.6678(9) 0.097(10) Uani 1 1 d .
H74A H 0.6286 -0.0088 0.6862 0.117 Uiso 1 1 calc R
H74B H 0.5966 0.002 0.6373 0.117 Uiso 1 1 calc R
C75 C 0.507(4) -0.0333(18) 0.6871(12) 0.22(3) Uani 1 1 d .
H75A H 0.4707 -0.0062 0.7132 0.266 Uiso 1 1 calc R
H75B H 0.4672 -0.0282 0.6643 0.266 Uiso 1 1 calc R
C76 C 0.610(8) -0.173(8) 0.703(2) 0.70(14) Uani 1 1 d .
H76A H 0.6701 -0.1781 0.6972 1.045 Uiso 1 1 calc R
H76B H 0.6031 -0.2123 0.6848 1.045 Uiso 1 1 calc R
H76C H 0.6036 -0.1916 0.7338 1.045 Uiso 1 1 calc R
C77 C 0.581(2) 0.1658(13) 0.6014(7) 0.091(10) Uani 1 1 d .
H77A H 0.6055 0.2063 0.5894 0.109 Uiso 1 1 calc R
H77B H 0.6288 0.1035 0.5991 0.109 Uiso 1 1 calc R
C78 C 0.504(3) 0.1831(16) 0.5733(7) 0.108(13) Uani 1 1 d .
H78A H 0.459 0.2474 0.5714 0.13 Uiso 1 1 calc R
H78B H 0.4744 0.1476 0.5862 0.13 Uiso 1 1 calc R
C79 C 0.544(3) 0.155(2) 0.5268(9) 0.18(3) Uani 1 1 d .
H79A H 0.588 0.0904 0.5301 0.222 Uiso 1 1 calc R
H79B H 0.4948 0.1618 0.5095 0.222 Uiso 1 1 calc R
C80 C 0.586(3) 0.198(4) 0.5024(11) 0.25(4) Uani 1 1 d .
H80A H 0.5622 0.2586 0.5113 0.377 Uiso 1 1 calc R
H80B H 0.5749 0.2019 0.4714 0.377 Uiso 1 1 calc R
H80C H 0.6507 0.1644 0.507 0.377 Uiso 1 1 calc R
N3 N 0.3660(9) 0.7476(10) 0.8305(5) 0.047(4) Uani 1 1 d .
C81 C 0.4629(14) 0.6625(14) 0.8264(7) 0.058(5) Uani 1 1 d .
H81A H 0.4935 0.672 0.799 0.07 Uiso 1 1 calc R
H81B H 0.4992 0.6573 0.851 0.07 Uiso 1 1 calc R
C82 C 0.4591(17) 0.5754(15) 0.8266(10) 0.092(10) Uani 1 1 d .
H82A H 0.4452 0.5574 0.8568 0.11 Uiso 1 1 calc R
H82B H 0.4087 0.587 0.8085 0.11 Uiso 1 1 calc R
C83 C 0.5384(18) 0.5019(16) 0.8110(9) 0.083(8) Uani 1 1 d .
H83A H 0.589 0.4906 0.8289 0.1 Uiso 1 1 calc R
H83B H 0.5519 0.5194 0.7806 0.1 Uiso 1 1 calc R
C84 C 0.534(2) 0.4090(15) 0.8120(9) 0.097(10) Uani 1 1 d .
H84A H 0.4951 0.4049 0.8368 0.146 Uiso 1 1 calc R
H84B H 0.5942 0.3581 0.8151 0.146 Uiso 1 1 calc R
H84C H 0.5089 0.4081 0.7848 0.146 Uiso 1 1 calc R
C85 C 0.3169(11) 0.7399(12) 0.8742(6) 0.048(4) Uani 1 1 d .
H85A H 0.2621 0.798 0.877 0.058 Uiso 1 1 calc R
H85B H 0.2973 0.6945 0.8724 0.058 Uiso 1 1 calc R
C86 C 0.3696(12) 0.7147(13) 0.9163(6) 0.049(4) Uani 1 1 d .
H86A H 0.4183 0.652 0.9168 0.059 Uiso 1 1 calc R
H86B H 0.3973 0.754 0.9167 0.059 Uiso 1 1 calc R
C87 C 0.3079(12) 0.7250(12) 0.9565(7) 0.054(5) Uani 1 1 d .
H87A H 0.3442 0.6872 0.9817 0.065 Uiso 1 1 calc R
H87B H 0.2652 0.7034 0.9514 0.065 Uiso 1 1 calc R
C88 C 0.2532(16) 0.8258(17) 0.9680(8) 0.073(6) Uani 1 1 d .
H88A H 0.2945 0.8443 0.9776 0.11 Uiso 1 1 calc R
H88B H 0.2085 0.8307 0.9913 0.11 Uiso 1 1 calc R
H88C H 0.2228 0.8645 0.942 0.11 Uiso 1 1 calc R
C89 C 0.3843(11) 0.8286(11) 0.8282(6) 0.041(4) Uani 1 1 d .
H89A H 0.4105 0.8354 0.7989 0.049 Uiso 1 1 calc R
H89B H 0.4297 0.8153 0.8499 0.049 Uiso 1 1 calc R
C90 C 0.2984(12) 0.9212(13) 0.8369(8) 0.060(5) Uani 1 1 d .
H90A H 0.2831 0.9226 0.8686 0.071 Uiso 1 1 calc R
H90B H 0.2467 0.9272 0.8218 0.071 Uiso 1 1 calc R
C91 C 0.3176(14) 1.0017(13) 0.8198(7) 0.063(6) Uani 1 1 d .
H91A H 0.2747 1.0563 0.8338 0.076 Uiso 1 1 calc R
H91B H 0.3792 0.9867 0.8268 0.076 Uiso 1 1 calc R
C92 C 0.307(2) 1.018(2) 0.7680(9) 0.17(2) Uani 1 1 d .
H92A H 0.2819 0.9817 0.7591 0.252 Uiso 1 1 calc R
H92B H 0.3652 1.0017 0.7533 0.252 Uiso 1 1 calc R
H92C H 0.2656 1.0818 0.7599 0.252 Uiso 1 1 calc R
C93 C 0.3020(13) 0.7622(16) 0.7937(6) 0.058(5) Uani 1 1 d .
H93A H 0.2436 0.8154 0.799 0.069 Uiso 1 1 calc R
H93B H 0.2912 0.7098 0.7961 0.069 Uiso 1 1 calc R
C94 C 0.3360(18) 0.776(2) 0.7454(8) 0.093(10) Uani 1 1 d .
H94A H 0.4005 0.7319 0.7423 0.112 Uiso 1 1 calc R
H94B H 0.3306 0.8365 0.7403 0.112 Uiso 1 1 calc R
C95 C 0.2835(15) 0.764(2) 0.7089(10) 0.090(9) Uani 1 1 d .
H95A H 0.2448 0.7407 0.7246 0.108 Uiso 1 1 calc R
H95B H 0.2424 0.8259 0.6964 0.108 Uiso 1 1 calc R
C96 C 0.316(3) 0.723(5) 0.680(2) 0.43(8) Uani 1 1 d .
H96A H 0.3622 0.7368 0.6654 0.639 Uiso 1 1 calc R
H96B H 0.2699 0.7372 0.6585 0.639 Uiso 1 1 calc R
H96C H 0.3433 0.6587 0.6897 0.639 Uiso 1 1 calc R
N4 N 0.1003(11) 0.0530(10) 0.5916(5) 0.046(3) Uani 1 1 d .
C97 C 0.213(2) 0.0467(17) 0.5845(11) 0.111(13) Uani 1 1 d .
H97A H 0.2112 0.0967 0.5986 0.134 Uiso 1 1 calc R
H97B H 0.257 -0.0099 0.6004 0.134 Uiso 1 1 calc R
C98 C 0.245(2) 0.0501(18) 0.5436(13) 0.106(12) Uani 1 1 d .
H98A H 0.2594 -0.007 0.532 0.127 Uiso 1 1 calc R
H98B H 0.1949 0.0984 0.5263 0.127 Uiso 1 1 calc R
C99 C 0.313(2) 0.0630(16) 0.5362(11) 0.122(15) Uani 1 1 d .
H99A H 0.2896 0.1264 0.5416 0.146 Uiso 1 1 calc R
H99B H 0.3236 0.0618 0.5042 0.146 Uiso 1 1 calc R
C100 C 0.3969(19) 0.022(4) 0.552(2) 0.31(6) Uani 1 1 d .
H10A H 0.4353 -0.0307 0.536 0.459 Uiso 1 1 calc R
H10B H 0.3943 0.002 0.583 0.459 Uiso 1 1 calc R
H10C H 0.4216 0.0633 0.5482 0.459 Uiso 1 1 calc R
C101 C 0.089(2) 0.033(4) 0.6412(9) 0.22(3) Uani 1 1 d .
H10D H 0.0282 0.0378 0.645 0.266 Uiso 1 1 calc R
H10E H 0.1315 -0.0314 0.6473 0.266 Uiso 1 1 calc R
C102 C 0.096(4) 0.078(3) 0.6812(18) 0.18(2) Uani 1 1 d .
H10F H 0.0457 0.14 0.6805 0.22 Uiso 1 1 calc R
H10G H 0.1524 0.0829 0.677 0.22 Uiso 1 1 calc R
C103 C 0.096(3) 0.022(4) 0.7344(14) 0.17(2) Uani 1 1 d .
H10H H 0.1187 -0.0432 0.736 0.203 Uiso 1 1 calc R
H10I H 0.1165 0.0407 0.7585 0.203 Uiso 1 1 calc R
C104 C 0.001(5) 0.081(2) 0.7211(8) 0.27(4) Uani 1 1 d .
H10J H -0.0031 0.0797 0.6899 0.407 Uiso 1 1 calc R
H10K H -0.0182 0.1431 0.7271 0.407 Uiso 1 1 calc R
H10L H -0.0379 0.0599 0.7378 0.407 Uiso 1 1 calc R
C105 C 0.029(4) 0.145(4) 0.5741(10) 0.50(8) Uani 1 1 d .
H10M H 0.0451 0.1869 0.5857 0.603 Uiso 1 1 calc R
H10N H 0.0439 0.1481 0.5423 0.603 Uiso 1 1 calc R
C106 C -0.0661(19) 0.190(3) 0.5765(15) 0.21(3) Uani 1 1 d .
H10O H -0.0776 0.144 0.566 0.247 Uiso 1 1 calc R
H10P H -0.0764 0.1839 0.6085 0.247 Uiso 1 1 calc R
C107 C -0.136(2) 0.258(2) 0.5663(13) 0.20(3) Uani 1 1 d .
H10Q H -0.1357 0.2695 0.5341 0.24 Uiso 1 1 calc R
H10R H -0.1363 0.3088 0.5783 0.24 Uiso 1 1 calc R
C108 C -0.2261(17) 0.257(2) 0.5815(9) 0.115(12) Uani 1 1 d .
H10S H -0.2171 0.1956 0.583 0.172 Uiso 1 1 calc R
H10T H -0.2726 0.2958 0.5606 0.172 Uiso 1 1 calc R
H10U H -0.2449 0.279 0.6104 0.172 Uiso 1 1 calc R
C109 C 0.1122(17) -0.0264(18) 0.5710(19) 0.20(3) Uani 1 1 d .
H10V H 0.0552 -0.0276 0.5794 0.246 Uiso 1 1 calc R
H10W H 0.1073 -0.0049 0.5396 0.246 Uiso 1 1 calc R
C110 C 0.171(2) -0.113(2) 0.5705(14) 0.128(15) Uani 1 1 d .
H11A H 0.1731 -0.1373 0.6015 0.153 Uiso 1 1 calc R
H11B H 0.2291 -0.1138 0.5635 0.153 Uiso 1 1 calc R
C111 C 0.174(2) -0.1815(16) 0.5464(11) 0.109(11) Uani 1 1 d .
H11C H 0.1132 -0.1681 0.5392 0.131 Uiso 1 1 calc R
H11D H 0.2106 -0.1866 0.519 0.131 Uiso 1 1 calc R
C112 C 0.214(3) -0.260(3) 0.574(2) 0.28(4) Uani 1 1 d .
H11E H 0.2529 -0.2548 0.5938 0.424 Uiso 1 1 calc R
H11F H 0.2498 -0.3104 0.5567 0.424 Uiso 1 1 calc R
H11G H 0.1672 -0.2692 0.591 0.424 Uiso 1 1 calc R
Cl1 Cl 0.5414(2) 0.8570(2) 0.92021(11) 0.0300(7) Uani 1 1 d .
O1 O 0.5728(8) 0.7758(7) 0.8965(4) 0.047(3) Uani 1 1 d .
O2 O 0.5360(8) 0.9312(7) 0.8890(4) 0.043(3) Uani 1 1 d .
O3 O 0.4543(8) 0.8790(9) 0.9419(4) 0.053(3) Uani 1 1 d .
O4 O 0.6072(7) 0.8377(8) 0.9529(4) 0.041(2) Uani 1 1 d .
Cl2 Cl 0.8591(3) 0.9468(3) 0.57931(13) 0.0421(8) Uani 1 1 d .
O5 O 0.8108(13) 0.9048(14) 0.6022(5) 0.088(5) Uani 1 1 d .
O6 O 0.9119(15) 0.9567(12) 0.6098(5) 0.094(6) Uani 1 1 d .
O7 O 0.7997(14) 1.0323(10) 0.5567(6) 0.098(6) Uani 1 1 d .
O8 O 0.9173(10) 0.8901(9) 0.5464(5) 0.066(4) Uani 1 1 d .
Cl3 Cl 0.2292(4) 0.2580(3) 0.65783(15) 0.0743(19) Uani 1 1 d D
O9 O 0.1536(15) 0.2580(19) 0.6386(9) 0.161(13) Uani 1 1 d D
O10 O 0.1990(18) 0.3558(15) 0.6548(10) 0.155(10) Uani 1 1 d D
O11 O 0.3036(17) 0.244(2) 0.6237(7) 0.165(13) Uani 1 1 d D
O12 O 0.249(4) 0.233(2) 0.7007(7) 0.42(5) Uani 1 1 d D
Cl4 Cl 0.2136(3) 0.5585(3) 0.83647(18) 0.0549(11) Uani 1 1 d D
O13 O 0.1698(18) 0.6305(17) 0.8046(9) 0.150(11) Uani 1 1 d D
O14 O 0.1681(11) 0.5083(14) 0.8516(7) 0.099(6) Uani 1 1 d D
O15 O 0.2999(13) 0.5176(17) 0.8430(18) 0.30(3) Uani 1 1 d D
O16 O 0.184(4) 0.618(3) 0.8787(10) 0.31(3) Uani 1 1 d D
O17 O 0.1026(13) 0.9118(16) 0.8433(7) 0.106(7) Uani 1 1 d .
C113 C 0.048(2) 0.873(2) 0.8358(9) 0.103(10) Uani 1 1 d .
H11H H 0.0816 0.8197 0.8196 0.124 Uiso 1 1 calc R
H11I H -0.0068 0.9171 0.8205 0.124 Uiso 1 1 calc R
C114 C 0.029(5) 0.850(4) 0.8830(11) 0.25(4) Uani 1 1 d .
H11J H -0.0334 0.8614 0.8856 0.297 Uiso 1 1 calc R
H11K H 0.0683 0.7852 0.8899 0.297 Uiso 1 1 calc R
C115 C 0.040(5) 0.890(5) 0.9122(15) 0.26(4) Uani 1 1 d .
H11L H 0.0922 0.8506 0.9304 0.311 Uiso 1 1 calc R
H11M H -0.0146 0.9205 0.9309 0.311 Uiso 1 1 calc R
C116 C 0.059(2) 0.964(2) 0.8761(13) 0.129(14) Uani 1 1 d .
H11N H 0.0024 1.0165 0.8665 0.154 Uiso 1 1 calc R
H11O H 0.0973 0.984 0.8885 0.154 Uiso 1 1 calc R

loop_
_atom_site_aniso_label
_atom_site_aniso_U_11
_atom_site_aniso_U_22
_atom_site_aniso_U_33
_atom_site_aniso_U_23
_atom_site_aniso_U_13
_atom_site_aniso_U_12
Au1 0.0206(2) 0.0213(2) 0.0250(2) 0.00154(18) -0.00275(18) -0.00782(19)
Au2 0.0303(3) 0.0292(3) 0.0226(2) -0.00112(19) -0.00227(19) -0.0179(2)
Ag1 0.0266(5) 0.0254(5) 0.0228(5) 0.0008(4) -0.0037(4) -0.0096(4)
Ag2 0.0252(5) 0.0297(5) 0.0265(5) 0.0003(4) -0.0019(4) -0.0128(4)
Au3 0.0217(2) 0.0202(2) 0.0215(2) -0.00118(17) 0.00027(17) -0.00754(18)
Au4 0.0719(4) 0.0450(4) 0.0239(3) -0.0036(2) 0.0002(3) -0.0440(3)
Ag3 0.0482(7) 0.0240(5) 0.0252(5) -0.0006(4) 0.0089(5) -0.0066(5)
Ag4 0.0295(5) 0.0251(5) 0.0225(5) -0.0019(4) -0.0006(4) -0.0123(4)
C1 0.026(6) 0.022(6) 0.031(7) 0.007(5) -0.010(5) -0.015(5)
C2 0.026(6) 0.024(6) 0.017(6) -0.002(5) -0.005(5) -0.007(5)
C3 0.045(8) 0.039(8) 0.029(7) -0.007(6) -0.001(6) -0.027(7)
C4 0.048(9) 0.049(9) 0.029(7) 0.009(6) -0.011(6) -0.030(8)
C5 0.023(7) 0.042(9) 0.034(8) 0.006(6) -0.013(6) -0.007(6)
C6 0.026(7) 0.035(8) 0.025(7) 0.008(5) -0.005(5) -0.014(6)
I1 0.0312(4) 0.0247(4) 0.0291(4) -0.0060(3) -0.0027(3) -0.0094(3)
F2 0.061(6) 0.044(5) 0.045(5) -0.012(4) -0.003(4) -0.034(5)
F3 0.055(6) 0.084(8) 0.037(5) 0.008(5) -0.014(4) -0.048(6)
F4 0.024(4) 0.063(6) 0.048(5) 0.004(5) -0.006(4) -0.018(4)
F5 0.021(4) 0.028(4) 0.059(6) 0.008(4) -0.005(4) -0.003(3)
C7 0.027(6) 0.019(6) 0.031(7) 0.000(5) -0.008(5) -0.015(5)
C8 0.028(7) 0.033(7) 0.030(7) -0.003(5) 0.001(5) -0.019(6)
C9 0.042(8) 0.055(10) 0.036(8) 0.005(7) 0.004(6) -0.038(8)
C10 0.070(12) 0.051(10) 0.036(9) 0.004(7) 0.001(8) -0.044(10)
C11 0.068(12) 0.038(9) 0.040(9) -0.016(7) 0.010(8) -0.033(9)
C12 0.042(8) 0.024(7) 0.028(7) -0.005(5) 0.003(6) -0.019(6)
I6 0.0213(4) 0.0379(5) 0.0468(6) -0.0047(4) 0.0029(4) -0.0118(4)
F7 0.045(6) 0.068(7) 0.077(7) 0.005(6) -0.002(5) -0.041(6)
F8 0.103(9) 0.069(8) 0.066(7) 0.003(6) -0.010(6) -0.073(8)
F9 0.081(8) 0.031(5) 0.095(9) -0.013(5) -0.001(7) -0.025(6)
F10 0.030(5) 0.027(5) 0.070(7) -0.007(4) -0.004(4) -0.001(4)
C13 0.033(7) 0.037(8) 0.023(6) -0.001(5) -0.001(5) -0.022(6)
C14 0.016(6) 0.024(6) 0.028(7) 0.009(5) -0.005(5) -0.008(5)
C15 0.036(8) 0.035(8) 0.029(7) 0.009(6) -0.002(6) -0.020(6)
C16 0.043(9) 0.023(7) 0.043(9) 0.010(6) 0.003(7) -0.006(6)
C17 0.027(7) 0.048(9) 0.030(7) 0.009(6) -0.008(6) -0.020(7)
C18 0.028(7) 0.051(9) 0.017(6) 0.003(6) 0.000(5) -0.024(7)
I11 0.0305(5) 0.0326(5) 0.0424(5) 0.0047(4) -0.0079(4) -0.0196(4)
F12 0.040(5) 0.029(5) 0.081(7) 0.000(4) 0.000(5) -0.020(4)
F13 0.046(6) 0.022(4) 0.076(7) 0.007(4) 0.000(5) -0.006(4)
F14 0.023(4) 0.057(6) 0.039(5) 0.010(4) -0.005(3) -0.011(4)
F15 0.027(4) 0.046(5) 0.044(5) -0.007(4) -0.005(3) -0.022(4)
C19 0.063(10) 0.019(6) 0.026(7) 0.002(5) -0.010(6) -0.027(7)
C20 0.077(12) 0.037(9) 0.023(7) -0.002(6) -0.003(7) -0.023(9)
C21 0.106(17) 0.021(8) 0.042(10) -0.003(7) -0.004(10) -0.015(10)
C22 0.15(2) 0.030(10) 0.038(10) 0.003(7) -0.011(12) -0.046(13)
C23 0.115(18) 0.066(14) 0.028(8) 0.003(8) -0.010(10) -0.068(14)
C24 0.082(14) 0.040(9) 0.036(9) -0.008(7) -0.006(8) -0.037(10)
I16 0.0394(6) 0.0550(7) 0.0523(7) -0.0180(5) 0.0017(5) -0.0002(5)
F17 0.147(14) 0.035(6) 0.060(8) -0.004(5) 0.002(8) -0.008(8)
F18 0.29(2) 0.051(8) 0.057(8) -0.008(6) 0.011(11) -0.093(12)
F19 0.209(18) 0.127(13) 0.060(8) -0.012(8) 0.002(9) -0.149(14)
F20 0.091(9) 0.093(9) 0.041(6) -0.004(5) 0.000(5) -0.079(8)
C25 0.071(11) 0.039(8) 0.019(6) 0.006(6) -0.006(7) -0.040(8)
C26 0.090(14) 0.072(13) 0.045(9) 0.026(9) -0.036(9) -0.071(12)
C27 0.16(3) 0.21(4) 0.057(13) 0.068(18) -0.078(16) -0.17(3)
C28 0.47(10) 0.09(3) 0.059(16) 0.055(17) -0.11(4) -0.19(5)
C29 0.31(6) 0.09(2) 0.048(15) 0.015(13) -0.07(3) -0.13(4)
C30 0.17(3) 0.026(9) 0.020(8) 0.005(6) -0.021(12) -0.049(13)
I21 0.0324(6) 0.1248(13) 0.0713(9) 0.0536(9) -0.0238(6) -0.0435(7)
F22 0.21(2) 0.25(2) 0.130(14) 0.116(16) -0.111(15) -0.22(2)
F23 0.59(5) 0.23(2) 0.128(15) 0.107(16) -0.19(2) -0.36(3)
F24 0.42(4) 0.046(8) 0.060(8) 0.008(6) -0.062(13) -0.122(15)
F25 0.125(12) 0.026(5) 0.036(6) -0.005(4) 0.009(7) 0.008(6)
C31 0.031(7) 0.050(9) 0.024(7) 0.003(6) -0.007(5) -0.029(7)
C32 0.090(14) 0.081(13) 0.016(7) 0.005(7) -0.003(7) -0.072(12)
C33 0.17(3) 0.14(2) 0.027(9) 0.013(10) -0.026(12) -0.14(2)
C34 0.10(2) 0.31(5) 0.038(11) 0.05(2) -0.030(12) -0.17(3)
C35 0.082(18) 0.18(3) 0.051(14) 0.024(17) -0.006(12) -0.09(2)
C36 0.032(8) 0.119(18) 0.025(8) 0.008(9) -0.005(6) -0.049(11)
I26 0.0917(9) 0.0236(5) 0.0338(5) 0.0004(4) -0.0031(5) -0.0281(5)
F27 0.208(17) 0.148(14) 0.051(7) 0.004(7) -0.016(8) -0.167(15)
F28 0.22(2) 0.34(3) 0.071(9) 0.014(13) -0.023(11) -0.27(2)
F29 0.063(8) 0.27(2) 0.063(8) 0.042(11) -0.020(7) -0.104(12)
F30 0.028(5) 0.088(9) 0.046(6) 0.001(6) 0.002(4) -0.006(5)
C37 0.067(11) 0.028(7) 0.023(7) 0.000(5) 0.001(7) -0.026(7)
C38 0.033(8) 0.041(8) 0.024(7) -0.006(6) 0.000(6) -0.005(6)
C39 0.042(9) 0.056(11) 0.024(8) 0.002(7) 0.008(7) -0.002(8)
C40 0.057(12) 0.061(13) 0.022(8) -0.020(8) 0.006(8) 0.034(10)
C41 0.070(13) 0.026(8) 0.047(10) -0.002(7) 0.009(9) -0.015(9)
C42 0.13(2) 0.017(8) 0.024(8) 0.002(6) -0.001(10) -0.023(10)
I31 0.0346(5) 0.0301(5) 0.0320(5) -0.0004(3) 0.0049(4) -0.0181(4)
F32 0.032(5) 0.089(9) 0.046(6) 0.000(6) 0.007(4) -0.010(5)
F33 0.088(9) 0.091(10) 0.034(6) -0.007(6) 0.006(6) 0.039(8)
F34 0.204(19) 0.036(7) 0.044(7) -0.010(5) 0.000(9) 0.010(9)
F35 0.216(17) 0.032(6) 0.039(6) -0.010(5) 0.006(8) -0.057(9)
C43 0.096(16) 0.14(2) 0.018(8) 0.012(10) -0.013(9) -0.103(18)
C44 0.045(11) 0.12(2) 0.046(11) 0.039(12) -0.025(9) -0.046(13)
C45 0.070(17) 0.20(3) 0.042(11) 0.031(15) -0.027(11) -0.09(2)
C46 0.15(4) 0.29(6) 0.07(2) 0.09(3) -0.07(2) -0.19(4)
C47 0.20(4) 0.25(5) 0.036(12) 0.03(2) -0.03(2) -0.21(4)
C48 0.17(3) 0.24(4) 0.027(10) 0.036(17) -0.033(14) -0.19(3)
I36 0.0310(5) 0.0689(8) 0.0429(6) 0.0172(5) -0.0059(4) -0.0094(5)
F37 0.045(8) 0.30(3) 0.101(13) 0.089(16) -0.032(8) -0.073(14)
F38 0.110(13) 0.38(4) 0.112(13) 0.092(18) -0.054(11) -0.18(2)
F39 0.28(3) 0.38(4) 0.073(10) 0.053(15) -0.050(13) -0.31(3)
F40 0.26(3) 0.174(19) 0.075(10) -0.014(12) -0.002(13) -0.20(2)
N1 0.018(5) 0.025(6) 0.031(6) -0.001(4) 0.004(4) -0.010(4)
C49 0.038(8) 0.020(7) 0.046(9) 0.006(6) -0.009(7) -0.011(6)
C50 0.024(7) 0.025(7) 0.050(9) -0.001(6) -0.006(6) -0.010(6)
C51 0.027(7) 0.031(8) 0.062(10) 0.009(7) -0.017(7) -0.010(6)
C52 0.036(9) 0.031(8) 0.071(12) 0.003(8) -0.006(8) -0.008(7)
C53 0.029(7) 0.017(6) 0.061(10) 0.007(6) 0.000(7) -0.012(6)
C54 0.030(7) 0.030(7) 0.043(8) -0.009(6) 0.008(6) -0.013(6)
C55 0.044(9) 0.039(9) 0.048(9) -0.006(7) 0.004(7) -0.025(7)
C56 0.059(11) 0.034(9) 0.066(12) -0.001(8) 0.007(9) -0.023(8)
C57 0.020(6) 0.023(6) 0.036(7) 0.001(5) 0.000(5) -0.010(5)
C58 0.025(7) 0.031(7) 0.048(9) -0.015(6) 0.005(6) -0.015(6)
C59 0.035(8) 0.036(8) 0.048(9) -0.010(7) 0.006(7) -0.022(7)
C60 0.030(7) 0.028(7) 0.051(9) -0.007(6) 0.000(6) -0.010(6)
C61 0.021(6) 0.048(9) 0.037(8) -0.011(6) 0.004(6) -0.017(6)
C62 0.034(8) 0.045(10) 0.044(9) 0.001(7) -0.012(7) -0.002(7)
C63 0.027(8) 0.065(13) 0.051(10) -0.006(9) -0.011(7) -0.002(8)
C64 0.11(3) 0.11(3) 0.12(3) -0.02(2) 0.01(2) -0.02(2)
N2 0.064(9) 0.025(7) 0.037(7) -0.001(5) 0.012(7) -0.012(6)
C65 0.048(9) 0.026(7) 0.037(8) -0.005(6) 0.002(7) -0.017(7)
C66 0.057(10) 0.033(8) 0.062(11) -0.008(7) -0.010(8) -0.029(8)
C67 0.058(11) 0.026(8) 0.078(14) 0.003(8) 0.004(10) -0.015(8)
C68 0.07(3) 1.0(3) 1.0(3) 0.8(2) 0.18(7) 0.20(7)
C69 0.040(10) 0.036(9) 0.082(14) 0.010(9) 0.016(9) -0.006(8)
C70 0.023(7) 0.047(10) 0.085(14) 0.023(9) -0.005(8) -0.014(7)
C71 0.044(11) 0.024(9) 0.20(3) -0.007(13) -0.016(15) -0.018(8)
C72 0.12(2) 0.072(17) 0.19(3) 0.042(18) -0.10(2) -0.078(18)
C73 0.082(13) 0.022(7) 0.032(8) -0.004(6) 0.006(8) -0.023(8)
C74 0.17(3) 0.020(9) 0.081(16) -0.006(9) 0.037(17) -0.038(13)
C75 0.43(8) 0.051(16) 0.16(3) -0.033(18) 0.20(4) -0.13(3)
C76 1.1(3) 1.2(3) 0.30(9) -0.56(16) 0.56(15) -0.9(3)
C77 0.14(2) 0.034(10) 0.043(12) 0.009(8) 0.044(14) -0.010(12)
C78 0.21(4) 0.048(13) 0.033(11) -0.003(9) 0.010(16) -0.036(18)
C79 0.27(6) 0.09(2) 0.041(15) -0.002(14) 0.01(2) 0.03(3)
C80 0.10(3) 0.43(9) 0.055(19) 0.08(3) 0.015(19) -0.03(4)
N3 0.035(7) 0.050(8) 0.074(10) -0.026(7) 0.010(7) -0.033(7)
C81 0.062(12) 0.062(12) 0.067(13) -0.014(10) 0.015(10) -0.044(11)
C82 0.085(16) 0.059(13) 0.15(2) -0.060(15) 0.080(17) -0.052(13)
C83 0.091(17) 0.060(14) 0.080(16) -0.008(12) 0.043(14) -0.028(13)
C84 0.12(2) 0.048(13) 0.082(18) -0.018(12) 0.044(16) -0.009(14)
C85 0.040(9) 0.042(9) 0.077(13) -0.025(9) 0.022(8) -0.030(8)
C86 0.041(9) 0.053(11) 0.060(11) 0.008(8) -0.004(8) -0.031(8)
C87 0.039(9) 0.043(10) 0.078(13) 0.010(9) -0.009(9) -0.021(8)
C88 0.065(14) 0.083(17) 0.069(14) -0.016(12) 0.018(11) -0.034(12)
C89 0.045(9) 0.048(9) 0.044(9) -0.008(7) -0.006(7) -0.032(8)
C90 0.034(9) 0.053(11) 0.080(14) -0.014(10) 0.004(9) -0.010(8)
C91 0.048(11) 0.046(11) 0.062(12) 0.002(9) -0.002(9) 0.004(9)
C92 0.16(3) 0.10(2) 0.077(18) 0.043(16) 0.07(2) 0.05(2)
C93 0.048(10) 0.085(15) 0.068(12) -0.031(11) 0.005(9) -0.049(11)
C94 0.087(17) 0.17(3) 0.078(16) -0.062(18) 0.022(13) -0.10(2)
C95 0.043(11) 0.11(2) 0.13(2) -0.073(18) -0.001(12) -0.030(12)
C96 0.07(3) 0.60(14) 0.51(11) -0.49(12) -0.05(4) 0.04(5)
N4 0.065(9) 0.038(8) 0.046(8) -0.010(6) 0.003(7) -0.034(7)
C97 0.12(2) 0.050(14) 0.13(3) -0.033(16) -0.07(2) 0.005(15)
C98 0.10(2) 0.049(14) 0.19(4) -0.022(18) 0.03(2) -0.051(15)
C99 0.16(3) 0.044(13) 0.15(3) -0.022(15) 0.11(2) -0.050(17)
C100 0.033(15) 0.46(10) 0.47(10) -0.41(9) 0.07(3) -0.08(3)
C101 0.10(2) 0.57(10) 0.049(16) -0.05(3) 0.003(15) -0.20(4)
C102 0.22(5) 0.09(3) 0.27(6) -0.06(3) -0.04(4) -0.08(3)
C103 0.22(5) 0.25(6) 0.14(4) -0.06(4) 0.07(4) -0.20(5)
C104 0.67(12) 0.056(17) 0.021(11) -0.010(11) -0.05(3) -0.11(4)
C105 0.33(6) 0.42(7) 0.053(18) 0.08(3) 0.06(3) 0.35(6)
C106 0.047(15) 0.32(6) 0.25(5) -0.23(5) 0.00(2) -0.04(3)
C107 0.081(19) 0.11(2) 0.21(4) 0.12(3) 0.08(2) 0.059(18)
C108 0.057(15) 0.17(3) 0.075(18) -0.024(19) -0.010(13) -0.013(17)
C109 0.056(15) 0.064(17) 0.53(8) -0.15(3) 0.11(3) -0.047(14)
C110 0.087(19) 0.11(2) 0.22(4) -0.12(3) 0.06(2) -0.066(19)
C111 0.13(3) 0.044(13) 0.14(3) -0.027(15) 0.05(2) -0.036(15)
C112 0.23(5) 0.17(4) 0.51(10) 0.23(6) -0.26(6) -0.17(4)
Cl1 0.0273(16) 0.0239(15) 0.0355(17) -0.0012(12) -0.0026(13) -0.0096(13)
O1 0.057(7) 0.022(5) 0.060(7) -0.004(5) -0.019(6) -0.016(5)
O2 0.054(7) 0.028(5) 0.042(6) -0.001(4) 0.007(5) -0.016(5)
O3 0.031(6) 0.056(8) 0.064(8) -0.004(6) 0.007(5) -0.017(6)
O4 0.033(5) 0.055(7) 0.040(6) 0.002(5) -0.010(4) -0.026(5)
Cl2 0.057(2) 0.0313(19) 0.039(2) -0.0001(15) -0.0048(17) -0.0217(17)
O5 0.114(14) 0.140(17) 0.050(9) -0.010(9) 0.011(9) -0.094(13)
O6 0.167(18) 0.101(13) 0.072(10) 0.034(9) -0.060(11) -0.110(14)
O7 0.124(15) 0.043(9) 0.074(11) 0.004(7) -0.007(10) 0.001(9)
O8 0.072(9) 0.036(7) 0.069(9) -0.001(6) 0.012(7) -0.011(6)
Cl3 0.087(4) 0.038(2) 0.039(2) -0.0050(18) -0.004(2) 0.017(2)
O9 0.139(19) 0.23(3) 0.22(3) -0.14(2) 0.112(19) -0.16(2)
O10 0.15(2) 0.13(2) 0.22(3) -0.03(2) 0.00(2) -0.10(2)
O11 0.15(2) 0.32(4) 0.087(15) -0.02(2) -0.010(15) -0.16(3)
O12 0.99(15) 0.18(3) 0.049(15) 0.011(18) -0.04(4) -0.25(6)
Cl4 0.034(2) 0.043(2) 0.089(3) 0.011(2) -0.006(2) -0.0220(18)
O13 0.16(2) 0.15(2) 0.17(3) 0.059(19) -0.06(2) -0.10(2)
O14 0.062(10) 0.132(17) 0.125(15) 0.018(13) -0.006(10) -0.069(12)
O15 0.049(12) 0.084(18) 0.77(11) 0.08(4) -0.09(3) -0.043(13)
O16 0.60(10) 0.24(6) 0.26(4) -0.03(4) 0.01(5) -0.33(7)
O17 0.086(12) 0.146(18) 0.133(16) -0.086(15) 0.051(12) -0.084(13)
C113 0.15(3) 0.11(2) 0.085(19) -0.045(17) 0.046(19) -0.09(2)
C114 0.57(12) 0.34(7) 0.06(2) -0.06(3) 0.07(4) -0.40(9)
C115 0.32(8) 0.40(10) 0.10(4) 0.02(5) 0.08(5) -0.23(8)
C116 0.10(2) 0.064(18) 0.18(4) -0.03(2) -0.03(2) 0.006(17)

loop_
_atom_type_symbol
_atom_type_description
_atom_type_scat_dispersion_real
_atom_type_scat_dispersion_imag
_atom_type_scat_source
C C 0.0033 0.0016 'International Tables Vol C Tables 4.2.6.8 and 6.1.1.4'
H H 0 0 'International Tables Vol C Tables 4.2.6.8 and 6.1.1.4'
Ag Ag -0.8971 1.1015 'International Tables Vol C Tables 4.2.6.8 and 6.1.1.4'
Au Au -2.0133 8.8022 'International Tables Vol C Tables 4.2.6.8 and 6.1.1.4'
F F 0.0171 0.0103 'International Tables Vol C Tables 4.2.6.8 and 6.1.1.4'
I I -0.4742 1.8119 'International Tables Vol C Tables 4.2.6.8 and 6.1.1.4'
O O 0.0106 0.006 'International Tables Vol C Tables 4.2.6.8 and 6.1.1.4'
Cl Cl 0.1484 0.1585 'International Tables Vol C Tables 4.2.6.8 and 6.1.1.4'
N N 0.0061 0.0033 'International Tables Vol C Tables 4.2.6.8 and 6.1.1.4'

loop_
_geom_angle_atom_site_label_1
_geom_angle_atom_site_label_2
_geom_angle_atom_site_label_3
_geom_angle
C1 Au1 C7 174.7(5)
C1 Au1 Ag2 61.3(4)
C7 Au1 Ag2 122.3(4)
C1 Au1 Ag1 91.5(3)
C7 Au1 Ag1 93.6(3)
Ag2 Au1 Ag1 65.37(3)
C19 Au2 C13 169.0(6)
C19 Au2 Ag1 110.5(4)
C13 Au2 Ag1 61.1(4)
C19 Au2 Ag2 89.3(4)
C13 Au2 Ag2 93.0(4)
Ag1 Au2 Ag2 65.26(3)
C19 Au2 Au3 98.5(4)
C13 Au2 Au3 89.4(4)
Ag1 Au2 Au3 150.50(3)
Ag2 Au2 Au3 121.65(3)
C13 Ag1 Au2 46.6(3)
C13 Ag1 I6 124.1(3)
Au2 Ag1 I6 108.41(4)
C13 Ag1 I1 112.3(3)
Au2 Ag1 I1 142.46(4)
I6 Ag1 I1 108.80(4)
C13 Ag1 Au1 135.7(3)
Au2 Ag1 Au1 95.14(3)
I6 Ag1 Au1 83.89(3)
I1 Ag1 Au1 84.00(3)
C13 Ag1 Ag2 81.6(3)
Au2 Ag1 Ag2 59.65(3)
I6 Ag1 Ag2 134.46(4)
I1 Ag1 Ag2 90.13(4)
Au1 Ag1 Ag2 56.57(3)
C1 Ag2 Au1 45.4(3)
C1 Ag2 I16 124.5(3)
Au1 Ag2 I16 104.32(5)
C1 Ag2 I11 109.7(3)
Au1 Ag2 I11 137.26(4)
I16 Ag2 I11 117.32(5)
C1 Ag2 Au2 131.5(3)
Au1 Ag2 Au2 93.02(3)
I16 Ag2 Au2 83.29(4)
I11 Ag2 Au2 83.08(3)
C1 Ag2 Ag1 78.5(3)
Au1 Ag2 Ag1 58.06(3)
I16 Ag2 Ag1 130.20(5)
I11 Ag2 Ag1 86.31(4)
Au2 Ag2 Ag1 55.09(3)
C31 Au3 C25 172.0(6)
C31 Au3 Ag4 114.7(4)
C25 Au3 Ag4 60.7(4)
C31 Au3 Ag3 92.2(4)
C25 Au3 Ag3 91.5(5)
Ag4 Au3 Ag3 65.34(3)
C31 Au3 Au2 83.3(4)
C25 Au3 Au2 100.3(4)
Ag4 Au3 Au2 159.90(3)
Ag3 Au3 Au2 125.50(3)
C37 Au4 C43 174.2(8)
C37 Au4 Ag3 60.8(4)
C43 Au4 Ag3 121.1(4)
C37 Au4 Ag4 93.6(4)
C43 Au4 Ag4 92.1(6)
Ag3 Au4 Ag4 65.38(3)
C37 Ag3 I21 115.1(4)
C37 Ag3 I26 117.8(3)
I21 Ag3 I26 117.64(5)
C37 Ag3 Au4 45.5(4)
I21 Ag3 Au4 140.33(5)
I26 Ag3 Au4 100.84(5)
C37 Ag3 Au3 131.9(4)
I21 Ag3 Au3 83.98(5)
I26 Ag3 Au3 84.33(4)
Au4 Ag3 Au3 90.95(4)
C37 Ag3 Ag4 80.2(3)
I21 Ag3 Ag4 87.89(5)
I26 Ag3 Ag4 130.89(5)
Au4 Ag3 Ag4 57.84(3)
Au3 Ag3 Ag4 55.68(3)
C25 Ag4 Au3 46.4(3)
C25 Ag4 I36 123.2(4)
Au3 Ag4 I36 106.94(4)
C25 Ag4 I31 113.3(4)
Au3 Ag4 I31 140.82(4)
I36 Ag4 I31 111.37(4)
C25 Ag4 Au4 133.3(3)
Au3 Ag4 Au4 92.43(3)
I36 Ag4 Au4 84.29(4)
I31 Ag4 Au4 83.56(3)
C25 Ag4 Ag3 79.9(4)
Au3 Ag4 Ag3 58.99(3)
I36 Ag4 Ag3 135.22(5)
I31 Ag4 Ag3 87.32(4)
Au4 Ag4 Ag3 56.78(3)
C6 C1 C2 115.2(12)
C6 C1 Au1 117.5(10)
C2 C1 Au1 126.7(9)
C6 C1 Ag2 98.5(9)
C2 C1 Ag2 106.3(8)
Au1 C1 Ag2 73.3(4)
C3 C2 C1 120.5(12)
C3 C2 I1 117.8(10)
C1 C2 I1 121.7(9)
F2 C3 C2 120.4(13)
F2 C3 C4 119.5(13)
C2 C3 C4 120.1(14)
C5 C4 F3 120.6(15)
C5 C4 C3 121.2(14)
F3 C4 C3 118.2(15)
F4 C5 C6 123.0(15)
F4 C5 C4 118.9(14)
C6 C5 C4 118.1(13)
F5 C6 C5 116.6(12)
F5 C6 C1 118.6(12)
C5 C6 C1 124.8(14)
C2 I1 Ag1 94.4(3)
C8 C7 C12 116.1(12)
C8 C7 Au1 127.4(10)
C12 C7 Au1 116.4(10)
C7 C8 C9 121.5(14)
C7 C8 I6 122.5(10)
C9 C8 I6 116.0(11)
F7 C9 C8 121.9(15)
F7 C9 C10 117.8(14)
C8 C9 C10 120.3(15)
C11 C10 F8 121.3(17)
C11 C10 C9 119.0(15)
F8 C10 C9 119.6(16)
C10 C11 F9 120.2(15)
C10 C11 C12 120.1(16)
F9 C11 C12 119.7(17)
C11 C12 F10 118.0(13)
C11 C12 C7 122.9(15)
F10 C12 C7 119.1(12)
C8 I6 Ag1 95.9(4)
C18 C13 C14 114.6(13)
C18 C13 Au2 117.8(10)
C14 C13 Au2 127.3(10)
C18 C13 Ag1 100.7(9)
C14 C13 Ag1 103.1(8)
Au2 C13 Ag1 72.4(4)
C15 C14 C13 122.8(12)
C15 C14 I11 115.7(10)
C13 C14 I11 121.5(10)
F12 C15 C14 122.2(13)
F12 C15 C16 119.1(13)
C14 C15 C16 118.6(14)
C17 C16 F13 123.7(15)
C17 C16 C15 119.0(14)
F13 C16 C15 117.3(15)
C16 C17 F14 118.6(15)
C16 C17 C18 121.1(14)
F14 C17 C18 120.3(14)
C17 C18 F15 117.2(12)
C17 C18 C13 123.9(14)
F15 C18 C13 118.9(13)
C14 I11 Ag2 96.3(3)
C24 C19 C20 112.8(14)
C24 C19 Au2 118.1(13)
C20 C19 Au2 128.9(12)
C19 C20 C21 121.9(19)
C19 C20 I16 121.4(12)
C21 C20 I16 116.7(16)
C22 C21 F17 120.8(18)
C22 C21 C20 119(2)
F17 C21 C20 120(2)
C23 C22 C21 122.0(18)
C23 C22 F18 117(3)
C21 C22 F18 121(3)
C22 C23 F19 124(2)
C22 C23 C24 118(2)
F19 C23 C24 118(2)
C19 C24 F20 116.9(14)
C19 C24 C23 126(2)
F20 C24 C23 117.0(18)
C20 I16 Ag2 91.7(5)
C26 C25 C30 117.3(18)
C26 C25 Au3 128.9(13)
C30 C25 Au3 113.6(15)
C26 C25 Ag4 104.2(11)
C30 C25 Ag4 96.9(10)
Au3 C25 Ag4 73.0(4)
C25 C26 C27 121(2)
C25 C26 I21 120.5(12)
C27 C26 I21 118(2)
C26 C27 F22 115(3)
C26 C27 C28 110(3)
F22 C27 C28 135(3)
C29 C28 F23 137(5)
C29 C28 C27 129(3)
F23 C28 C27 94(5)
C28 C29 F24 108(4)
C28 C29 C30 116(5)
F24 C29 C30 136(5)
F25 C30 C29 111(3)
F25 C30 C25 123.1(18)
C29 C30 C25 126(4)
C26 I21 Ag3 95.2(4)
C32 C31 C36 116.7(15)
C32 C31 Au3 129.3(12)
C36 C31 Au3 113.8(13)
C33 C32 C31 124(2)
C33 C32 I26 115.0(18)
C31 C32 I26 120.6(11)
F27 C33 C32 121(3)
F27 C33 C34 127(2)
C32 C33 C34 112(2)
C35 C34 F28 133(3)
C35 C34 C33 122.0(19)
F28 C34 C33 105(3)
C36 C35 C34 122(3)
C36 C35 F29 129(4)
C34 C35 F29 109(3)
F30 C36 C35 115(2)
F30 C36 C31 122.3(15)
C35 C36 C31 123(3)
C32 I26 Ag3 94.7(4)
C42 C37 C38 115.1(17)
C42 C37 Au4 118.9(15)
C38 C37 Au4 125.8(11)
C42 C37 Ag3 100.4(10)
C38 C37 Ag3 101.3(10)
Au4 C37 Ag3 73.6(5)
C39 C38 C37 120.3(16)
C39 C38 I31 117.6(14)
C37 C38 I31 122.1(11)
F32 C39 C38 120.4(17)
F32 C39 C40 124.2(17)
C38 C39 C40 115(2)
C41 C40 F33 127(2)
C41 C40 C39 123.8(17)
F33 C40 C39 110(2)
C42 C41 F34 128(2)
C42 C41 C40 116.6(17)
F34 C41 C40 115(2)
C41 C42 F35 112.6(16)
C41 C42 C37 129(2)
F35 C42 C37 119(2)
C38 I31 Ag4 94.8(4)
C44 C43 C48 124(2)
C44 C43 Au4 127.6(14)
C48 C43 Au4 108(2)
C43 C44 C45 118(3)
C43 C44 I36 122.8(13)
C45 C44 I36 119(2)
F37 C45 C46 120(3)
F37 C45 C44 120(3)
C46 C45 C44 120(4)
C47 C46 C45 122(4)
C47 C46 F38 124(4)
C45 C46 F38 115(5)
C46 C47 F39 121(4)
C46 C47 C48 126(3)
F39 C47 C48 113(4)
F40 C48 C43 128(3)
F40 C48 C47 122(3)
C43 C48 C47 110(4)
C44 I36 Ag4 94.6(5)
C53 N1 C61 108.3(11)
C53 N1 C57 109.4(10)
C61 N1 C57 110.4(10)
C53 N1 C49 110.1(11)
C61 N1 C49 109.6(11)
C57 N1 C49 109.0(10)
C50 C49 N1 116.4(12)
C50 C49 H49A 108.1
N1 C49 H49A 108.2
C50 C49 H49B 108.3
N1 C49 H49B 108.2
H49A C49 H49B 107.3
C51 C50 C49 110.6(12)
C51 C50 H50A 109.5
C49 C50 H50A 109.4
C51 C50 H50B 109.5
C49 C50 H50B 109.6
H50A C50 H50B 108.1
C52 C51 C50 113.6(14)
C52 C51 H51A 108.8
C50 C51 H51A 108.8
C52 C51 H51B 108.9
C50 C51 H51B 108.8
H51A C51 H51B 107.7
C51 C52 H52A 109.4
C51 C52 H52B 109.5
H52A C52 H52B 109.5
C51 C52 H52C 109.6
H52A C52 H52C 109.5
H52B C52 H52C 109.5
N1 C53 C54 116.3(11)
N1 C53 H53A 108.2
C54 C53 H53A 108.2
N1 C53 H53B 108.2
C54 C53 H53B 108.2
H53A C53 H53B 107.4
C55 C54 C53 112.3(12)
C55 C54 H54A 109.1
C53 C54 H54A 109.2
C55 C54 H54B 109.2
C53 C54 H54B 109.2
H54A C54 H54B 107.9
C56 C55 C54 114.4(15)
C56 C55 H55A 108.6
C54 C55 H55A 108.7
C56 C55 H55B 108.7
C54 C55 H55B 108.7
H55A C55 H55B 107.6
C55 C56 H56A 109.5
C55 C56 H56B 109.4
H56A C56 H56B 109.5
C55 C56 H56C 109.5
H56A C56 H56C 109.5
H56B C56 H56C 109.5
N1 C57 C58 115.0(11)
N1 C57 H57A 108.5
C58 C57 H57A 108.6
N1 C57 H57B 108.5
C58 C57 H57B 108.5
H57A C57 H57B 107.5
C59 C58 C57 110.9(11)
C59 C58 H58A 109.5
C57 C58 H58A 109.5
C59 C58 H58B 109.4
C57 C58 H58B 109.5
H58A C58 H58B 108
C60 C59 C58 114.0(12)
C60 C59 H59A 108.7
C58 C59 H59A 108.8
C60 C59 H59B 108.8
C58 C59 H59B 108.7
H59A C59 H59B 107.6
C59 C60 H60A 109.5
C59 C60 H60B 109.4
H60A C60 H60B 109.5
C59 C60 H60C 109.6
H60A C60 H60C 109.5
H60B C60 H60C 109.5
C62 C61 N1 116.7(12)
C62 C61 H61A 108.1
N1 C61 H61A 108.1
C62 C61 H61B 108.1
N1 C61 H61B 108.2
H61A C61 H61B 107.3
C61 C62 C63 113.0(14)
C61 C62 H62A 109
C63 C62 H62A 108.8
C61 C62 H62B 109
C63 C62 H62B 109.1
H62A C62 H62B 107.8
C62 C63 C64 109(2)
C62 C63 H63A 109.9
C64 C63 H63A 109.6
C62 C63 H63B 109.6
C64 C63 H63B 110
H63A C63 H63B 108.2
C63 C64 H64A 109.7
C63 C64 H64B 109.5
H64A C64 H64B 109.5
C63 C64 H64C 109.3
H64A C64 H64C 109.5
H64B C64 H64C 109.5
C65 N2 C73 105.2(13)
C65 N2 C69 113.6(14)
C73 N2 C69 112.4(13)
C65 N2 C77 110.8(13)
C73 N2 C77 109.6(15)
C69 N2 C77 105.4(17)
C66 C65 N2 114.6(14)
C66 C65 H65A 108.6
N2 C65 H65A 108.6
C66 C65 H65B 108.7
N2 C65 H65B 108.6
H65A C65 H65B 107.6
C65 C66 C67 111.2(15)
C65 C66 H66A 109.5
C67 C66 H66A 109.4
C65 C66 H66B 109.4
C67 C66 H66B 109.4
H66A C66 H66B 108
C66 C67 C68 94(3)
C66 C67 H67A 112.9
C68 C67 H67A 113.5
C66 C67 H67B 112.8
C68 C67 H67B 113.1
H67A C67 H67B 110.3
C67 C68 H68A 111.4
C67 C68 H68B 112.9
H68A C68 H68B 107.8
C67 C68 H68C 112.7
H68A C68 H68C 105.3
H68B C68 H68C 106.3
N2 C69 C70 113.5(13)
N2 C69 H69A 108.8
C70 C69 H69A 108.9
N2 C69 H69B 108.8
C70 C69 H69B 108.8
H69A C69 H69B 107.7
C71 C70 C69 107.2(18)
C71 C70 H70A 110.2
C69 C70 H70A 110.3
C71 C70 H70B 110.3
C69 C70 H70B 110.4
H70A C70 H70B 108.6
C70 C71 C72 108.3(19)
C70 C71 H71A 110
C72 C71 H71A 110
C70 C71 H71B 109.9
C72 C71 H71B 110.2
H71A C71 H71B 108.4
C71 C72 H72A 109.6
C71 C72 H72B 109.4
H72A C72 H72B 109.5
C71 C72 H72C 109.5
H72A C72 H72C 109.4
H72B C72 H72C 109.4
N2 C73 C74 116.6(17)
N2 C73 H73A 108.1
C74 C73 H73A 108.1
N2 C73 H73B 108.2
C74 C73 H73B 108.1
H73A C73 H73B 107.4
C73 C74 C75 105(2)
C73 C74 H74A 110.5
C75 C74 H74A 112.4
C73 C74 H74B 110.5
C75 C74 H74B 109.9
H74A C74 H74B 108.7
C76 C75 C74 100(4)
C76 C75 H75A 110.5
C74 C75 H75A 111.8
C76 C75 H75B 110.8
C74 C75 H75B 113.6
H75A C75 H75B 109.7
C75 C76 H76A 143.5
C75 C76 H76B 141
H76A C76 H76B 53.7
C75 C76 H76C 135.5
H76A C76 H76C 80.5
H76B C76 H76C 59.1
C78 C77 N2 115(2)
C78 C77 H77A 108.3
N2 C77 H77A 108.6
C78 C77 H77B 108.5
N2 C77 H77B 108.6
H77A C77 H77B 107.5
C77 C78 C79 108(3)
C77 C78 H78A 110.3
C79 C78 H78A 110.3
C77 C78 H78B 110.1
C79 C78 H78B 109.7
H78A C78 H78B 108.6
C80 C79 C78 120(4)
C80 C79 H79A 107.1
C78 C79 H79A 107.4
C80 C79 H79B 107
C78 C79 H79B 108
H79A C79 H79B 106.9
C79 C80 H80A 109
C79 C80 H80B 110
H80A C80 H80B 109.5
C79 C80 H80C 109.4
H80A C80 H80C 109.5
H80B C80 H80C 109.5
C85 N3 C89 110.4(12)
C85 N3 C93 106.2(12)
C89 N3 C93 110.0(15)
C85 N3 C81 111.7(15)
C89 N3 C81 104.8(12)
C93 N3 C81 113.8(14)
C82 C81 N3 112.9(16)
C82 C81 H81A 108.9
N3 C81 H81A 109.1
C82 C81 H81B 109.1
N3 C81 H81B 109
H81A C81 H81B 107.8
C83 C82 C81 115.8(19)
C83 C82 H82A 108.3
C81 C82 H82A 108.2
C83 C82 H82B 108.4
C81 C82 H82B 108.4
H82A C82 H82B 107.4
C82 C83 C84 115(2)
C82 C83 H83A 108.5
C84 C83 H83A 108.4
C82 C83 H83B 108.4
C84 C83 H83B 108.6
H83A C83 H83B 107.5
C83 C84 H84A 109.6
C83 C84 H84B 109.5
H84A C84 H84B 109.5
C83 C84 H84C 109.3
H84A C84 H84C 109.5
H84B C84 H84C 109.5
C86 C85 N3 117.3(13)
C86 C85 H85A 108
N3 C85 H85A 108
C86 C85 H85B 107.9
N3 C85 H85B 107.9
H85A C85 H85B 107.2
C87 C86 C85 110.8(14)
C87 C86 H86A 109.5
C85 C86 H86A 109.6
C87 C86 H86B 109.4
C85 C86 H86B 109.4
H86A C86 H86B 108.1
C86 C87 C88 112.2(16)
C86 C87 H87A 109.2
C88 C87 H87A 109.3
C86 C87 H87B 109.1
C88 C87 H87B 109.1
H87A C87 H87B 107.9
C87 C88 H88A 109.4
C87 C88 H88B 109.5
H88A C88 H88B 109.5
C87 C88 H88C 109.6
H88A C88 H88C 109.5
H88B C88 H88C 109.5
N3 C89 C90 114.7(14)
N3 C89 H89A 108.5
C90 C89 H89A 108.6
N3 C89 H89B 108.6
C90 C89 H89B 108.5
H89A C89 H89B 107.6
C89 C90 C91 110.0(15)
C89 C90 H90A 109.7
C91 C90 H90A 109.6
C89 C90 H90B 109.6
C91 C90 H90B 109.8
H90A C90 H90B 108.2
C92 C91 C90 107(2)
C92 C91 H91A 110.2
C90 C91 H91A 110.3
C92 C91 H91B 110.2
C90 C91 H91B 110.2
H91A C91 H91B 108.5
C91 C92 H92A 109.5
C91 C92 H92B 109.4
H92A C92 H92B 109.5
C91 C92 H92C 109.5
H92A C92 H92C 109.5
H92B C92 H92C 109.5
N3 C93 C94 116.0(14)
N3 C93 H93A 108.2
C94 C93 H93A 108.3
N3 C93 H93B 108.4
C94 C93 H93B 108.2
H93A C93 H93B 107.4
C93 C94 C95 114.3(18)
C93 C94 H94A 108.7
C95 C94 H94A 108.9
C93 C94 H94B 108.7
C95 C94 H94B 108.5
H94A C94 H94B 107.6
C96 C95 C94 126(3)
C96 C95 H95A 105
C94 C95 H95A 105.7
C96 C95 H95B 106.9
C94 C95 H95B 106.1
H95A C95 H95B 106.2
C95 C96 H96A 109.5
C95 C96 H96B 108.8
H96A C96 H96B 109.2
C95 C96 H96C 110.9
H96A C96 H96C 109
H96B C96 H96C 109.4
C109 N4 C105 118(4)
C109 N4 C101 107(3)
C105 N4 C101 113(3)
C109 N4 C97 103.8(14)
C105 N4 C97 110(4)
C101 N4 C97 104.4(16)
C98 C97 N4 116(2)
C98 C97 H97A 108.2
N4 C97 H97A 108.3
C98 C97 H97B 108.3
N4 C97 H97B 108.3
H97A C97 H97B 107.4
C99 C98 C97 119(4)
C99 C98 H98A 107.5
C97 C98 H98A 107.7
C99 C98 H98B 107.5
C97 C98 H98B 107.8
H98A C98 H98B 107.1
C98 C99 C100 134(4)
C98 C99 H99A 104.2
C100 C99 H99A 103.4
C98 C99 H99B 104.9
C100 C99 H99B 102.4
H99A C99 H99B 105.6
C99 C100 H10A 114.5
C99 C100 H10B 109.5
H10A C100 H10B 105.8
C99 C100 H10C 112
H10A C100 H10C 107
H10B C100 H10C 107.6
C102 C101 N4 131(5)
C102 C101 H10D 104.2
N4 C101 H10D 104.6
C102 C101 H10E 104.7
N4 C101 H10E 104.4
H10D C101 H10E 105.7
C101 C102 C103 117(3)
C101 C102 H10F 108.4
C103 C102 H10F 108.6
C101 C102 H10G 107.8
C103 C102 H10G 107.8
H10F C102 H10G 107.4
C104 C103 C102 71(4)
C104 C103 H10H 116.6
C102 C103 H10H 116.7
C104 C103 H10I 116.1
C102 C103 H10I 116.6
H10H C103 H10I 113.5
C103 C104 H10J 109.7
C103 C104 H10K 110.1
H10J C104 H10K 109
C103 C104 H10L 110.2
H10J C104 H10L 108.9
H10K C104 H10L 108.9
C106 C105 N4 133(7)
C106 C105 H10M 104.4
N4 C105 H10M 104.2
C106 C105 H10N 103.6
N4 C105 H10N 103.3
H10M C105 H10N 105.3
C107 C106 C105 147(6)
C107 C106 H10O 100
C105 C106 H10O 100.5
C107 C106 H10P 99.7
C105 C106 H10P 99.7
H10O C106 H10P 104.1
C106 C107 C108 117(4)
C106 C107 H10Q 108
C108 C107 H10Q 107.8
C106 C107 H10R 108.2
C108 C107 H10R 108.2
H10Q C107 H10R 107.2
C107 C108 H10S 109.8
C107 C108 H10T 109.4
H10S C108 H10T 109.5
C107 C108 H10U 109.3
H10S C108 H10U 109.5
H10T C108 H10U 109.5
C110 C109 N4 139(4)
C110 C109 H10V 102.3
N4 C109 H10V 102.4
C110 C109 H10W 102.6
N4 C109 H10W 102.3
H10V C109 H10W 104.9
C109 C110 C111 132(4)
C109 C110 H11A 104.3
C111 C110 H11A 104.5
C109 C110 H11B 104.1
C111 C110 H11B 104.3
H11A C110 H11B 105.5
C112 C111 C110 105(4)
C112 C111 H11C 110.9
C110 C111 H11C 111.1
C112 C111 H11D 110.1
C110 C111 H11D 110.9
H11C C111 H11D 108.9
C111 C112 H11E 112.8
C111 C112 H11F 112.7
H11E C112 H11F 106.4
C111 C112 H11G 111.5
H11E C112 H11G 106.3
H11F C112 H11G 106.8
O3 Cl1 O2 111.1(7)
O3 Cl1 O4 109.5(7)
O2 Cl1 O4 109.1(7)
O3 Cl1 O1 109.9(8)
O2 Cl1 O1 108.9(7)
O4 Cl1 O1 108.4(7)
O5 Cl2 O6 108.7(10)
O5 Cl2 O7 111.6(13)
O6 Cl2 O7 111.2(11)
O5 Cl2 O8 108.4(10)
O6 Cl2 O8 110.0(12)
O7 Cl2 O8 106.9(9)
O12 Cl3 O9 124(2)
O12 Cl3 O10 101.7(17)
O9 Cl3 O10 100.7(14)
O12 Cl3 O11 120(2)
O9 Cl3 O11 110.6(12)
O10 Cl3 O11 91.2(15)
O15 Cl4 O13 125.1(19)
O15 Cl4 O14 115.4(14)
O13 Cl4 O14 115.9(13)
O15 Cl4 O16 96(2)
O13 Cl4 O16 97.0(18)
O14 Cl4 O16 96.4(15)
C116 O17 C113 105(2)
O17 C113 C114 97(3)
O17 C113 H11H 112.4
C114 C113 H11H 112.3
O17 C113 H11I 112.1
C114 C113 H11I 112.4
H11H C113 H11I 109.8
C115 C114 C113 119(4)
C115 C114 H11J 107.2
C113 C114 H11J 107.5
C115 C114 H11K 108
C113 C114 H11K 107.8
H11J C114 H11K 107.1
C114 C115 C116 95(3)
C114 C115 H11L 112.5
C116 C115 H11L 112.7
C114 C115 H11M 113.4
C116 C115 H11M 112.5
H11L C115 H11M 110.2
O17 C116 C115 101(3)
O17 C116 H11N 111.7
C115 C116 H11N 111.7
O17 C116 H11O 111.2
C115 C116 H11O 111.9
H11N C116 H11O 109.4

loop_
_geom_bond_atom_site_label_1
_geom_bond_atom_site_label_2
_geom_bond_distance
Au1 C1 2.075(12)
Au1 C7 2.081(12)
Au1 Ag2 2.7894(11)
Au1 Ag1 2.8362(11)
Au2 C19 2.074(13)
Au2 C13 2.090(15)
Au2 Ag1 2.7431(11)
Au2 Ag2 2.8866(11)
Au2 Au3 3.0196(7)
Ag1 C13 2.520(13)
Ag1 I6 2.7985(14)
Ag1 I1 2.8061(13)
Ag1 Ag2 3.0380(14)
Ag2 C1 2.554(13)
Ag2 I16 2.8125(15)
Ag2 I11 2.8177(14)
Au3 C31 2.067(13)
Au3 C25 2.091(14)
Au3 Ag4 2.7622(11)
Au3 Ag3 2.8665(11)
Au4 C37 2.080(18)
Au4 C43 2.10(2)
Au4 Ag3 2.7968(14)
Au4 Ag4 2.8302(11)
Ag3 C37 2.545(14)
Ag3 I21 2.794(2)
Ag3 I26 2.7951(16)
Ag3 Ag4 3.0395(14)
Ag4 C25 2.519(14)
Ag4 I36 2.8060(14)
Ag4 I31 2.8106(13)
C1 C6 1.396(18)
C1 C2 1.420(18)
C2 C3 1.383(19)
C2 I1 2.105(12)
C3 F2 1.356(17)
C3 C4 1.38(2)
C4 C5 1.36(2)
C4 F3 1.368(18)
C5 F4 1.306(16)
C5 C6 1.36(2)
C6 F5 1.357(17)
C7 C8 1.369(18)
C7 C12 1.384(18)
C8 C9 1.37(2)
C8 I6 2.104(14)
C9 F7 1.346(18)
C9 C10 1.38(2)
C10 C11 1.34(3)
C10 F8 1.364(19)
C11 F9 1.35(2)
C11 C12 1.36(2)
C12 F10 1.365(17)
C13 C18 1.383(19)
C13 C14 1.399(18)
C14 C15 1.364(19)
C14 I11 2.126(12)
C15 F12 1.353(17)
C15 C16 1.42(2)
C16 C17 1.33(2)
C16 F13 1.354(17)
C17 F14 1.343(16)
C17 C18 1.34(2)
C18 F15 1.367(16)
C19 C24 1.34(2)
C19 C20 1.38(2)
C20 C21 1.39(2)
C20 I16 2.10(2)
C21 C22 1.33(3)
C21 F17 1.36(3)
C22 C23 1.29(3)
C22 F18 1.38(2)
C23 F19 1.35(2)
C23 C24 1.39(3)
C24 F20 1.38(2)
C25 C26 1.38(3)
C25 C30 1.43(3)
C26 C27 1.40(3)
C26 I21 2.14(2)
C27 F22 1.42(4)
C27 C28 1.57(7)
C28 C29 1.21(8)
C28 F23 1.54(5)
C29 F24 1.25(4)
C29 C30 1.29(4)
C30 F25 1.28(3)
C31 C32 1.39(2)
C31 C36 1.40(2)
C32 C33 1.38(2)
C32 I26 2.14(2)
C33 F27 1.35(3)
C33 C34 1.52(5)
C34 C35 1.31(5)
C34 F28 1.41(3)
C35 C36 1.30(3)
C35 F29 1.32(3)
C36 F30 1.29(3)
C37 C42 1.38(2)
C37 C38 1.41(2)
C38 C39 1.38(2)
C38 I31 2.120(16)
C39 F32 1.34(2)
C39 C40 1.45(3)
C40 C41 1.33(3)
C40 F33 1.39(2)
C41 C42 1.25(3)
C41 F34 1.29(2)
C42 F35 1.33(3)
C43 C44 1.38(3)
C43 C48 1.46(4)
C44 C45 1.39(3)
C44 I36 2.07(3)
C45 F37 1.32(4)
C45 C46 1.38(5)
C46 C47 1.28(6)
C46 F38 1.39(4)
C47 F39 1.34(4)
C47 C48 1.49(5)
C48 F40 1.24(5)
N1 C53 1.504(18)
N1 C61 1.527(18)
N1 C57 1.520(16)
N1 C49 1.540(17)
C49 C50 1.51(2)
C49 H49A 0.97
C49 H49B 0.97
C50 C51 1.47(2)
C50 H50A 0.97
C50 H50B 0.97
C51 C52 1.47(2)
C51 H51A 0.97
C51 H51B 0.97
C52 H52A 0.96
C52 H52B 0.96
C52 H52C 0.96
C53 C54 1.53(2)
C53 H53A 0.97
C53 H53B 0.97
C54 C55 1.53(2)
C54 H54A 0.97
C54 H54B 0.97
C55 C56 1.50(2)
C55 H55A 0.97
C55 H55B 0.97
C56 H56A 0.96
C56 H56B 0.96
C56 H56C 0.96
C57 C58 1.541(19)
C57 H57A 0.97
C57 H57B 0.97
C58 C59 1.515(19)
C58 H58A 0.97
C58 H58B 0.97
C59 C60 1.51(2)
C59 H59A 0.97
C59 H59B 0.97
C60 H60A 0.96
C60 H60B 0.96
C60 H60C 0.96
C61 C62 1.48(2)
C61 H61A 0.97
C61 H61B 0.97
C62 C63 1.49(2)
C62 H62A 0.97
C62 H62B 0.97
C63 C64 1.48(4)
C63 H63A 0.97
C63 H63B 0.97
C64 H64A 0.96
C64 H64B 0.96
C64 H64C 0.96
N2 C65 1.515(19)
N2 C73 1.51(2)
N2 C69 1.51(3)
N2 C77 1.55(2)
C65 C66 1.51(2)
C65 H65A 0.97
C65 H65B 0.97
C66 C67 1.54(2)
C66 H66A 0.97
C66 H66B 0.97
C67 C68 2.17(16)
C67 H67A 0.97
C67 H67B 0.97
C68 H68A 1.0045
C68 H68B 1.0067
C68 H68C 1.0065
C69 C70 1.53(3)
C69 H69A 0.97
C69 H69B 0.97
C70 C71 1.52(3)
C70 H70A 0.97
C70 H70B 0.97
C71 C72 1.67(4)
C71 H71A 0.97
C71 H71B 0.97
C72 H72A 0.9602
C72 H72B 0.9602
C72 H72C 0.9602
C73 C74 1.54(2)
C73 H73A 0.97
C73 H73B 0.97
C74 C75 1.71(5)
C74 H74A 0.97
C74 H74B 0.97
C75 C76 2.16(14)
C75 H75A 0.97
C75 H75B 0.97
C76 H76A 1.5253
C76 H76B 1.439
C76 H76C 1.3262
C77 C78 1.49(4)
C77 H77A 0.97
C77 H77B 0.97
C78 C79 1.53(3)
C78 H78A 0.97
C78 H78B 0.97
C79 C80 1.34(7)
C79 H79A 0.97
C79 H79B 0.97
C80 H80A 0.9601
C80 H80B 0.9601
C80 H80C 0.9601
N3 C85 1.51(2)
N3 C89 1.52(2)
N3 C93 1.53(2)
N3 C81 1.56(2)
C81 C82 1.49(3)
C81 H81A 0.97
C81 H81B 0.97
C82 C83 1.40(3)
C82 H82A 0.97
C82 H82B 0.97
C83 C84 1.59(4)
C83 H83A 0.97
C83 H83B 0.97
C84 H84A 0.96
C84 H84B 0.96
C84 H84C 0.96
C85 C86 1.51(3)
C85 H85A 0.97
C85 H85B 0.97
C86 C87 1.49(3)
C86 H86A 0.97
C86 H86B 0.97
C87 C88 1.55(3)
C87 H87A 0.97
C87 H87B 0.97
C88 H88A 0.96
C88 H88B 0.96
C88 H88C 0.96
C89 C90 1.56(2)
C89 H89A 0.97
C89 H89B 0.97
C90 C91 1.55(3)
C90 H90A 0.97
C90 H90B 0.97
C91 C92 1.57(3)
C91 H91A 0.97
C91 H91B 0.97
C92 H92A 0.9601
C92 H92B 0.9601
C92 H92C 0.9601
C93 C94 1.55(3)
C93 H93A 0.97
C93 H93B 0.97
C94 C95 1.55(3)
C94 H94A 0.97
C94 H94B 0.97
C95 C96 1.13(4)
C95 H95A 0.97
C95 H95B 0.97
C96 H96A 0.9618
C96 H96B 0.9617
C96 H96C 0.9621
N4 C109 1.46(3)
N4 C105 1.49(3)
N4 C101 1.51(3)
N4 C97 1.83(4)
C97 C98 1.31(4)
C97 H97A 0.97
C97 H97B 0.97
C98 C99 1.26(4)
C98 H98A 0.97
C98 H98B 0.97
C99 C100 1.33(5)
C99 H99A 0.97
C99 H99B 0.97
C100 H10A 0.9878
C100 H10B 0.9771
C100 H10C 0.982
C101 C102 1.55(5)
C101 H10D 0.97
C101 H10E 0.97
C102 C103 1.76(7)
C102 H10F 0.97
C102 H10G 0.97
C103 C104 1.47(7)
C103 H10H 0.97
C103 H10I 0.97
C104 H10J 0.9651
C104 H10K 0.9654
C104 H10L 0.9654
C105 C106 1.39(6)
C105 H10M 0.97
C105 H10N 0.97
C106 C107 1.21(5)
C106 H10O 0.97
C106 H10P 0.97
C107 C108 1.53(4)
C107 H10Q 0.97
C107 H10R 0.97
C108 H10S 0.96
C108 H10T 0.96
C108 H10U 0.96
C109 C110 1.30(4)
C109 H10V 0.97
C109 H10W 0.97
C110 C111 1.42(4)
C110 H11A 0.97
C110 H11B 0.97
C111 C112 1.36(4)
C111 H11C 0.97
C111 H11D 0.97
C112 H11E 0.9863
C112 H11F 0.986
C112 H11G 0.9834
Cl1 O3 1.431(12)
Cl1 O2 1.433(11)
Cl1 O4 1.434(10)
Cl1 O1 1.460(11)
Cl2 O5 1.393(16)
Cl2 O6 1.407(15)
Cl2 O7 1.416(15)
Cl2 O8 1.419(14)
Cl3 O12 1.33(2)
Cl3 O9 1.44(2)
Cl3 O10 1.46(2)
Cl3 O11 1.49(2)
Cl4 O15 1.283(19)
Cl4 O13 1.379(19)
Cl4 O14 1.394(15)
Cl4 O16 1.62(3)
O17 C116 1.32(4)
O17 C113 1.38(3)
C113 C114 1.48(4)
C113 H11H 0.97
C113 H11I 0.97
C114 C115 1.25(7)
C114 H11J 0.97
C114 H11K 0.97
C115 C116 1.66(6)
C115 H11L 0.97
C115 H11M 0.97
C116 H11N 0.97
C116 H11O 0.97
